data_2017705
loop_
_publ_author_name
'Quiroz-Guzman, Mauricio'
'Brown, Seth N.'

_publ_section_title
;
 Tris(4-bromophenyl)aminium hexachloridoantimonate (`Magic Blue'): a
 strong oxidant with low inner-sphere reorganization
;
_journal_coeditor_code FN3059
_journal_issue 7
_journal_name_full 'Acta Crystallographica Section C'
_journal_page_first m171
_journal_page_last m173
_journal_paper_doi 10.1107/S0108270110019748
_journal_volume 66
_journal_year 2010
_chemical_formula_iupac '(C18 H12 Br3 N) [Sb Cl6]'
_chemical_formula_moiety 'C18 H12 Br3 N + , Cl6 Sb -'
_chemical_formula_sum 'C18 H12 Br3 Cl6 N Sb'
_chemical_formula_weight 816.47
_chemical_melting_point 142
_chemical_name_common 'Magic Blue'
_chemical_name_systematic
;
tris(4-bromophenyl)aminium hexachloridoantimonate
;
_space_group_IT_number 60
_symmetry_cell_setting orthorhombic
_symmetry_space_group_name_Hall '-P 2n 2ab'
_symmetry_space_group_name_H-M 'P b c n'
_atom_sites_solution_hydrogens geom
_atom_sites_solution_primary direct
_atom_sites_solution_secondary difmap
_audit_creation_method SHELXL97
_cell_angle_alpha 90.00
_cell_angle_beta 90.00
_cell_angle_gamma 90.00
_cell_formula_units_Z 8
_cell_length_a 17.4052(7)
_cell_length_b 16.4768(7)
_cell_length_c 16.7408(7)
_cell_measurement_reflns_used 2305
_cell_measurement_temperature 100(2)
_cell_measurement_theta_max 48.227
_cell_measurement_theta_min 8.056
_cell_volume 4801.0(3)
_computing_cell_refinement 'APEX2 and SAINT (Bruker, 2007)'
_computing_data_collection 'APEX2 (Bruker, 2007)'
_computing_data_reduction
;
SAINT and XPREP (Bruker, 2007; Sheldrick, 2008b)
;
_computing_molecular_graphics 'XP in SHELXTL (Sheldrick, 2008b)'
_computing_publication_material
;
XCIF (Sheldrick, 2008b) and publCIF (Westrip, 2010)
;
_computing_structure_refinement 'SHELXL97 (Sheldrick, 2008b)'
_computing_structure_solution 'SHELXS97 (Sheldrick, 2008b)'
_diffrn_ambient_temperature 100(2)
_diffrn_detector_area_resol_mean 8.33
_diffrn_measured_fraction_theta_full 0.985
_diffrn_measured_fraction_theta_max 0.985
_diffrn_measurement_device_type 'Bruker d8 APEXII CCD area-detector'
_diffrn_measurement_method '\f and \w'
_diffrn_radiation_monochromator graphite
_diffrn_radiation_source 'fine-focus sealed tube'
_diffrn_radiation_type MoK\a
_diffrn_radiation_wavelength 0.71073
_diffrn_reflns_av_R_equivalents 0.0782
_diffrn_reflns_av_sigmaI/netI 0.0559
_diffrn_reflns_limit_h_max 19
_diffrn_reflns_limit_h_min -21
_diffrn_reflns_limit_k_max 20
_diffrn_reflns_limit_k_min -19
_diffrn_reflns_limit_l_max 20
_diffrn_reflns_limit_l_min -21
_diffrn_reflns_number 35891
_diffrn_reflns_theta_full 26.60
_diffrn_reflns_theta_max 26.60
_diffrn_reflns_theta_min 1.70
_exptl_absorpt_coefficient_mu 6.819
_exptl_absorpt_correction_T_max 0.9046
_exptl_absorpt_correction_T_min 0.4780
_exptl_absorpt_correction_type multi-scan
_exptl_absorpt_process_details '(SADABS; Sheldrick, 2008a)'
_exptl_crystal_colour 'dark blue'
_exptl_crystal_density_diffrn 2.259
_exptl_crystal_density_method 'not measured'
_exptl_crystal_description plate
_exptl_crystal_F_000 3080
_exptl_crystal_size_max 0.13
_exptl_crystal_size_mid 0.13
_exptl_crystal_size_min 0.02
_refine_diff_density_max 0.797
_refine_diff_density_min -1.014
_refine_ls_extinction_method none
_refine_ls_goodness_of_fit_ref 1.007
_refine_ls_hydrogen_treatment constr
_refine_ls_matrix_type full
_refine_ls_number_parameters 262
_refine_ls_number_reflns 4956
_refine_ls_number_restraints 0
_refine_ls_restrained_S_all 1.007
_refine_ls_R_factor_all 0.0720
_refine_ls_R_factor_gt 0.0346
_refine_ls_shift/su_max 0.001
_refine_ls_shift/su_mean 0.000
_refine_ls_structure_factor_coef Fsqd
_refine_ls_weighting_details 'calc w = 1/[\s^2^(Fo^2^)+(0.0233P)^2^+16.2440P] where P=(Fo^2^+2Fc^2^)/3'
_refine_ls_weighting_scheme calc
_refine_ls_wR_factor_gt 0.0632
_refine_ls_wR_factor_ref 0.0746
_reflns_number_gt 3422
_reflns_number_total 4956
_reflns_threshold_expression I>2\s(I)
_cod_data_source_file fn3059.cif
_cod_data_source_block I
_cod_original_sg_symbol_Hall -P2n2ab
_cod_original_sg_symbol_H-M Pbcn
_cod_database_code 2017705
_cod_database_fobs_code 2017705

loop_
_symmetry_equiv_pos_as_xyz
'x, y, z'
'-x+1/2, -y+1/2, z+1/2'
'-x, y, -z+1/2'
'x+1/2, -y+1/2, -z'
'-x, -y, -z'
'x-1/2, y-1/2, -z-1/2'
'x, -y, z-1/2'
'-x-1/2, y-1/2, z'

loop_
_atom_site_type_symbol
_atom_site_label
_atom_site_fract_x
_atom_site_fract_y
_atom_site_fract_z
_atom_site_U_iso_or_equiv
_atom_site_adp_type
_atom_site_calc_flag
_atom_site_refinement_flags
_atom_site_occupancy
_atom_site_disorder_assembly
_atom_site_disorder_group
Br Br1 0.62040(3) 1.00266(3) 0.25091(3) 0.01835(13) Uani d . 1 . .
Br Br2 0.35656(3) 0.73785(4) -0.22699(3) 0.02345(14) Uani d . 1 . .
Br Br3 0.90465(3) 0.52184(3) -0.01022(3) 0.01952(14) Uani d . 1 . .
N N1 0.6239(2) 0.7354(2) 0.0027(2) 0.0136(9) Uani d . 1 . .
C C11 0.6229(3) 0.7955(3) 0.0630(3) 0.0147(11) Uani d . 1 . .
C C12 0.6927(3) 0.8317(3) 0.0867(3) 0.0173(12) Uani d . 1 . .
H H12 0.7399 0.8145 0.0638 0.021 Uiso calc R 1 . .
C C13 0.6914(3) 0.8928(3) 0.1441(3) 0.0177(12) Uani d . 1 . .
H H13 0.7377 0.9178 0.1614 0.021 Uiso calc R 1 . .
C C14 0.6208(3) 0.9164(3) 0.1755(3) 0.0167(12) Uani d . 1 . .
C C15 0.5523(3) 0.8809(3) 0.1533(3) 0.0158(12) Uani d . 1 . .
H H15 0.5052 0.8977 0.1767 0.019 Uiso calc R 1 . .
C C16 0.5538(3) 0.8205(3) 0.0964(3) 0.0150(12) Uani d . 1 . .
H H16 0.5072 0.7957 0.0799 0.018 Uiso calc R 1 . .
C C21 0.5649(3) 0.7341(3) -0.0549(3) 0.0131(11) Uani d . 1 . .
C C22 0.5364(3) 0.8081(3) -0.0825(3) 0.0164(12) Uani d . 1 . .
H H22 0.5581 0.8578 -0.0647 0.020 Uiso calc R 1 . .
C C23 0.4762(3) 0.8080(3) -0.1361(3) 0.0181(12) Uani d . 1 . .
H H23 0.4559 0.8578 -0.1556 0.022 Uiso calc R 1 . .
C C24 0.4455(3) 0.7348(3) -0.1613(3) 0.0177(12) Uani d . 1 . .
C C25 0.4762(3) 0.6606(3) -0.1378(3) 0.0158(12) Uani d . 1 . .
H H25 0.4563 0.6112 -0.1585 0.019 Uiso calc R 1 . .
C C26 0.5359(3) 0.6601(3) -0.0842(3) 0.0168(12) Uani d . 1 . .
H H26 0.5575 0.6101 -0.0670 0.020 Uiso calc R 1 . .
C C31 0.6846(3) 0.6787(3) 0.0004(3) 0.0142(11) Uani d . 1 . .
C C32 0.7123(3) 0.6525(3) -0.0733(3) 0.0161(12) Uani d . 1 . .
H H32 0.6873 0.6687 -0.1212 0.019 Uiso calc R 1 . .
C C33 0.7762(3) 0.6033(3) -0.0765(3) 0.0163(12) Uani d . 1 . .
H H33 0.7954 0.5845 -0.1263 0.020 Uiso calc R 1 . .
C C34 0.8115(3) 0.5819(3) -0.0059(3) 0.0167(12) Uani d . 1 . .
C C35 0.7824(3) 0.6029(3) 0.0686(3) 0.0170(12) Uani d . 1 . .
H H35 0.8059 0.5838 0.1162 0.020 Uiso calc R 1 . .
C C36 0.7181(3) 0.6524(3) 0.0716(3) 0.0145(12) Uani d . 1 . .
H H36 0.6970 0.6683 0.1216 0.017 Uiso calc R 1 . .
Sb Sb1 0.36682(2) 0.61836(2) 0.12001(2) 0.01525(10) Uani d . 1 . .
Cl Cl1 0.36472(9) 0.71403(9) 0.22551(8) 0.0279(3) Uani d . 1 . .
Cl Cl2 0.36738(8) 0.53009(8) 0.00832(8) 0.0225(3) Uani d . 1 . .
Cl Cl3 0.50192(8) 0.61034(9) 0.12681(9) 0.0257(3) Uani d . 1 . .
Cl Cl4 0.35646(8) 0.50825(9) 0.21047(8) 0.0259(3) Uani d . 1 . .
Cl Cl5 0.23013(8) 0.62534(8) 0.11370(8) 0.0229(3) Uani d . 1 . .
Cl Cl6 0.37386(7) 0.72812(8) 0.02831(8) 0.0174(3) Uani d . 1 . .

loop_
_atom_site_aniso_label
_atom_site_aniso_U_11
_atom_site_aniso_U_22
_atom_site_aniso_U_33
_atom_site_aniso_U_12
_atom_site_aniso_U_13
_atom_site_aniso_U_23
Br1 0.0207(3) 0.0148(2) 0.0195(3) -0.0001(2) -0.0005(2) -0.0022(2)
Br2 0.0149(3) 0.0328(3) 0.0226(3) 0.0014(3) -0.0040(2) -0.0037(3)
Br3 0.0128(3) 0.0158(3) 0.0299(3) 0.0034(2) -0.0008(2) -0.0006(2)
N1 0.012(2) 0.013(2) 0.016(2) -0.0011(19) 0.0016(19) -0.0014(19)
C11 0.015(3) 0.010(2) 0.019(3) 0.001(2) 0.003(2) 0.001(2)
C12 0.009(3) 0.020(3) 0.023(3) 0.003(2) 0.000(2) -0.002(3)
C13 0.016(3) 0.011(3) 0.026(3) 0.004(2) -0.005(2) 0.003(2)
C14 0.016(3) 0.017(3) 0.017(3) -0.001(2) 0.000(2) 0.003(2)
C15 0.016(3) 0.017(3) 0.014(3) 0.004(2) -0.001(2) 0.000(2)
C16 0.008(3) 0.014(3) 0.022(3) 0.001(2) -0.004(2) 0.002(2)
C21 0.007(3) 0.018(3) 0.015(3) -0.002(2) -0.003(2) -0.002(2)
C22 0.016(3) 0.013(3) 0.019(3) -0.004(2) 0.002(2) -0.002(2)
C23 0.015(3) 0.014(3) 0.025(3) 0.006(2) 0.002(2) 0.005(3)
C24 0.012(3) 0.026(3) 0.015(3) 0.005(2) 0.001(2) -0.006(3)
C25 0.012(3) 0.015(3) 0.020(3) -0.006(2) 0.002(2) -0.004(2)
C26 0.016(3) 0.015(3) 0.020(3) -0.002(2) 0.001(2) 0.002(2)
C31 0.012(3) 0.008(2) 0.023(3) -0.001(2) 0.002(2) -0.002(2)
C32 0.016(3) 0.010(3) 0.023(3) 0.001(2) -0.003(2) -0.002(2)
C33 0.016(3) 0.012(3) 0.021(3) 0.000(2) 0.001(2) -0.002(2)
C34 0.016(3) 0.007(3) 0.027(3) -0.003(2) 0.001(3) -0.001(2)
C35 0.019(3) 0.012(3) 0.021(3) -0.004(2) -0.003(2) 0.002(2)
C36 0.013(3) 0.015(3) 0.015(3) 0.001(2) -0.003(2) -0.001(2)
Sb1 0.01276(18) 0.01335(18) 0.01963(19) -0.00057(15) -0.00059(16) 0.00085(15)
Cl1 0.0358(9) 0.0249(7) 0.0229(8) -0.0026(7) 0.0001(7) -0.0063(6)
Cl2 0.0262(8) 0.0156(6) 0.0258(7) -0.0024(6) 0.0018(6) -0.0039(6)
Cl3 0.0136(7) 0.0283(8) 0.0353(9) 0.0008(6) -0.0034(6) 0.0061(7)
Cl4 0.0253(8) 0.0227(7) 0.0297(8) -0.0029(6) -0.0032(6) 0.0094(6)
Cl5 0.0142(7) 0.0255(8) 0.0290(8) -0.0012(6) 0.0008(6) 0.0054(7)
Cl6 0.0150(7) 0.0132(6) 0.0239(7) -0.0008(6) 0.0003(6) 0.0026(6)

loop_
_atom_type_symbol
_atom_type_description
_atom_type_scat_dispersion_real
_atom_type_scat_dispersion_imag
_atom_type_scat_source
C C 0.0033 0.0016 'International Tables Vol C Tables 4.2.6.8 and 6.1.1.4'
H H 0.0000 0.0000 'International Tables Vol C Tables 4.2.6.8 and 6.1.1.4'
N N 0.0061 0.0033 'International Tables Vol C Tables 4.2.6.8 and 6.1.1.4'
Cl Cl 0.1484 0.1585 'International Tables Vol C Tables 4.2.6.8 and 6.1.1.4'
Br Br -0.2901 2.4595 'International Tables Vol C Tables 4.2.6.8 and 6.1.1.4'
Sb Sb -0.5866 1.5461 'International Tables Vol C Tables 4.2.6.8 and 6.1.1.4'

loop_
_geom_angle_atom_site_label_1
_geom_angle_atom_site_label_2
_geom_angle_atom_site_label_3
_geom_angle_site_symmetry_1
_geom_angle_site_symmetry_3
_geom_angle
_geom_angle_publ_flag
C21 N1 C31 . . 121.1(4) ?
C21 N1 C11 . . 119.3(4) ?
C31 N1 C11 . . 119.6(4) ?
C16 C11 C12 . . 120.5(5) ?
C16 C11 N1 . . 120.4(5) ?
C12 C11 N1 . . 119.1(5) ?
C13 C12 C11 . . 119.1(5) ?
C13 C12 H12 . . 120.4 ?
C11 C12 H12 . . 120.4 ?
C12 C13 C14 . . 118.5(5) ?
C12 C13 H13 . . 120.8 ?
C14 C13 H13 . . 120.8 ?
C15 C14 C13 . . 122.9(5) ?
C15 C14 Br1 . . 119.5(4) ?
C13 C14 Br1 . . 117.6(4) ?
C16 C15 C14 . . 118.5(5) ?
C16 C15 H15 . . 120.8 ?
C14 C15 H15 . . 120.8 ?
C15 C16 C11 . . 120.6(5) ?
C15 C16 H16 . . 119.7 ?
C11 C16 H16 . . 119.7 ?
C22 C21 C26 . . 120.9(5) ?
C22 C21 N1 . . 118.2(5) ?
C26 C21 N1 . . 120.9(5) ?
C23 C22 C21 . . 119.0(5) ?
C23 C22 H22 . . 120.5 ?
C21 C22 H22 . . 120.5 ?
C22 C23 C24 . . 119.4(5) ?
C22 C23 H23 . . 120.3 ?
C24 C23 H23 . . 120.3 ?
C23 C24 C25 . . 122.1(5) ?
C23 C24 Br2 . . 117.9(4) ?
C25 C24 Br2 . . 120.0(4) ?
C26 C25 C24 . . 118.8(5) ?
C26 C25 H25 . . 120.6 ?
C24 C25 H25 . . 120.6 ?
C25 C26 C21 . . 119.6(5) ?
C25 C26 H26 . . 120.2 ?
C21 C26 H26 . . 120.2 ?
C32 C31 C36 . . 121.0(5) ?
C32 C31 N1 . . 119.2(5) ?
C36 C31 N1 . . 119.7(5) ?
C33 C32 C31 . . 119.8(5) ?
C33 C32 H32 . . 120.1 ?
C31 C32 H32 . . 120.1 ?
C32 C33 C34 . . 118.5(5) ?
C32 C33 H33 . . 120.7 ?
C34 C33 H33 . . 120.7 ?
C33 C34 C35 . . 122.9(5) ?
C33 C34 Br3 . . 118.8(4) ?
C35 C34 Br3 . . 118.4(4) ?
C36 C35 C34 . . 118.3(5) ?
C36 C35 H35 . . 120.8 ?
C34 C35 H35 . . 120.8 ?
C35 C36 C31 . . 119.3(5) ?
C35 C36 H36 . . 120.4 ?
C31 C36 H36 . . 120.4 ?
Cl3 Sb1 Cl1 . . 90.96(5) ?
Cl3 Sb1 Cl2 . . 89.97(5) ?
Cl1 Sb1 Cl2 . . 176.07(5) ?
Cl3 Sb1 Cl4 . . 90.12(5) ?
Cl1 Sb1 Cl4 . . 91.83(5) ?
Cl2 Sb1 Cl4 . . 91.99(5) ?
Cl3 Sb1 Cl6 . . 91.29(5) ?
Cl1 Sb1 Cl6 . . 88.62(5) ?
Cl2 Sb1 Cl6 . . 87.54(5) ?
Cl4 Sb1 Cl6 . . 178.52(5) ?
Cl3 Sb1 Cl5 . . 179.50(5) ?
Cl1 Sb1 Cl5 . . 89.17(5) ?
Cl2 Sb1 Cl5 . . 89.93(5) ?
Cl4 Sb1 Cl5 . . 89.39(5) ?
Cl6 Sb1 Cl5 . . 89.20(5) ?

loop_
_geom_bond_atom_site_label_1
_geom_bond_atom_site_label_2
_geom_bond_site_symmetry_2
_geom_bond_distance
_geom_bond_publ_flag
Br1 C14 . 1.901(5) ?
Br2 C24 . 1.899(5) ?
Br3 C34 . 1.900(5) ?
N1 C21 . 1.409(6) ?
N1 C31 . 1.410(6) ?
N1 C11 . 1.414(6) ?
C11 C16 . 1.389(7) ?
C11 C12 . 1.409(7) ?
C12 C13 . 1.392(7) ?
C12 H12 . 0.9500 ?
C13 C14 . 1.392(7) ?
C13 H13 . 0.9500 ?
C14 C15 . 1.379(7) ?
C15 C16 . 1.377(7) ?
C15 H15 . 0.9500 ?
C16 H16 . 0.9500 ?
C21 C22 . 1.395(7) ?
C21 C26 . 1.408(7) ?
C22 C23 . 1.380(7) ?
C22 H22 . 0.9500 ?
C23 C24 . 1.386(7) ?
C23 H23 . 0.9500 ?
C24 C25 . 1.390(7) ?
C25 C26 . 1.372(7) ?
C25 H25 . 0.9500 ?
C26 H26 . 0.9500 ?
C31 C32 . 1.394(7) ?
C31 C36 . 1.396(7) ?
C32 C33 . 1.377(7) ?
C32 H32 . 0.9500 ?
C33 C34 . 1.379(7) ?
C33 H33 . 0.9500 ?
C34 C35 . 1.390(7) ?
C35 C36 . 1.386(7) ?
C35 H35 . 0.9500 ?
C36 H36 . 0.9500 ?
Sb1 Cl3 . 2.3580(14) ?
Sb1 Cl1 . 2.3676(14) ?
Sb1 Cl2 . 2.3688(14) ?
Sb1 Cl4 . 2.3701(14) ?
Sb1 Cl6 . 2.3754(13) ?
Sb1 Cl5 . 2.3842(14) ?

loop_
_cod_related_entry_id
_cod_related_entry_database
_cod_related_entry_code
1 ChemSpider 10652477
